data_7108710
loop_
_publ_author_name
'Mengtao Ma'
'Anastas Sidiropoulos'
'Lalrempuia Ralte'
'Andreas Stasch'
'Cameron Jones'

_publ_section_title
;
 Metal-only Lewis pairs featuring unsupported Pt>M (M = Zn or Cd) dative
 bonds
;
_journal_name_full Chem.Commun.
_journal_page_first 48
_journal_paper_doi 10.1039/c2cc37442k
_journal_volume 49
_journal_year 2013
_chemical_formula_sum 'C43 H74 Cd I2 P2 Pt'
_chemical_formula_weight 1214.25
_chemical_name_systematic
;
?
;
_space_group_IT_number 9
_symmetry_cell_setting monoclinic
_symmetry_space_group_name_Hall 'C -2yc'
_symmetry_space_group_name_H-M 'C 1 c 1'
_atom_sites_solution_hydrogens geom
_atom_sites_solution_primary direct
_atom_sites_solution_secondary difmap
_audit_creation_method SHELXL-97
_cell_angle_alpha 90.00
_cell_angle_beta 92.39(3)
_cell_angle_gamma 90.00
_cell_formula_units_Z 4
_cell_length_a 17.011(3)
_cell_length_b 11.399(2)
_cell_length_c 23.647(5)
_cell_measurement_temperature 123(2)
_cell_volume 4581.4(15)
_computing_structure_refinement 'SHELXL-97 (Sheldrick, 1997)'
_computing_structure_solution 'SHELXS-97 (Sheldrick, 1990)'
_diffrn_ambient_temperature 123(2)
_diffrn_measured_fraction_theta_full 1.000
_diffrn_measured_fraction_theta_max 1.000
_diffrn_measurement_device_type 'Oxford Gemini Ultra'
_diffrn_radiation_monochromator graphite
_diffrn_radiation_source 'Enhance (Mo) X-ray Source'
_diffrn_radiation_type MoK\a
_diffrn_radiation_wavelength 0.71073
_diffrn_reflns_av_R_equivalents 0.0253
_diffrn_reflns_av_sigmaI/netI 0.0305
_diffrn_reflns_limit_h_max 22
_diffrn_reflns_limit_h_min -19
_diffrn_reflns_limit_k_max 15
_diffrn_reflns_limit_k_min -14
_diffrn_reflns_limit_l_max 31
_diffrn_reflns_limit_l_min -24
_diffrn_reflns_number 20129
_diffrn_reflns_theta_full 28.00
_diffrn_reflns_theta_max 28.00
_diffrn_reflns_theta_min 2.15
_exptl_absorpt_coefficient_mu 4.959
_exptl_absorpt_correction_T_max 0.587
_exptl_absorpt_correction_T_min 0.435
_exptl_absorpt_correction_type multi-scan
_exptl_absorpt_process_details 'SCALE3 ABSPACK'
_exptl_crystal_colour yellow-orange
_exptl_crystal_density_diffrn 1.761
_exptl_crystal_density_method 'not measured'
_exptl_crystal_description block
_exptl_crystal_F_000 2376
_exptl_crystal_size_max 0.20
_exptl_crystal_size_mid 0.15
_exptl_crystal_size_min 0.12
_refine_diff_density_max 0.935
_refine_diff_density_min -0.718
_refine_diff_density_rms 0.085
_refine_ls_abs_structure_details 'Flack H D (1983), Acta Cryst. A39, 876-881'
_refine_ls_abs_structure_Flack 0.486(3)
_refine_ls_extinction_method none
_refine_ls_goodness_of_fit_ref 1.027
_refine_ls_hydrogen_treatment constr
_refine_ls_matrix_type full
_refine_ls_number_parameters 444
_refine_ls_number_reflns 8275
_refine_ls_number_restraints 2
_refine_ls_restrained_S_all 1.027
_refine_ls_R_factor_all 0.0210
_refine_ls_R_factor_gt 0.0192
_refine_ls_shift/su_max 0.001
_refine_ls_shift/su_mean 0.000
_refine_ls_structure_factor_coef Fsqd
_refine_ls_weighting_details 'calc w=1/[\s^2^(Fo^2^)+(0.0160P)^2^+1.0981P] where P=(Fo^2^+2Fc^2^)/3'
_refine_ls_weighting_scheme calc
_refine_ls_wR_factor_gt 0.0404
_refine_ls_wR_factor_ref 0.0413
_reflns_number_gt 7958
_reflns_number_total 8275
_reflns_threshold_expression >2sigma(I)
_cod_data_source_file c2cc37442k.txt
_cod_data_source_block compound2
_cod_original_cell_volume 4581.2(16)
_cod_original_sg_symbol_H-M Cc
_cod_database_code 7108710

loop_
_symmetry_equiv_pos_as_xyz
'x, y, z'
'x, -y, z+1/2'
'x+1/2, y+1/2, z'
'x+1/2, -y+1/2, z+1/2'

loop_
_atom_site_label
_atom_site_type_symbol
_atom_site_fract_x
_atom_site_fract_y
_atom_site_fract_z
_atom_site_U_iso_or_equiv
_atom_site_adp_type
_atom_site_occupancy
_atom_site_symmetry_multiplicity
_atom_site_calc_flag
_atom_site_refinement_flags
Pt1 Pt 0.446340(11) 0.260156(10) 0.220310(7) 0.01222(3) Uani 1 1 d .
I1 I 0.554040(18) 0.61434(3) 0.279461(12) 0.02717(8) Uani 1 1 d .
I2 I 0.34314(2) 0.59476(3) 0.146296(12) 0.03260(9) Uani 1 1 d .
Cd1 Cd 0.44778(3) 0.487014(19) 0.217853(15) 0.01816(6) Uani 1 1 d .
P1 P 0.40084(9) 0.26002(9) 0.30964(5) 0.0133(3) Uani 1 1 d .
P2 P 0.49157(9) 0.24952(9) 0.13050(5) 0.0134(3) Uani 1 1 d .
C1 C 0.3076(3) 0.3434(4) 0.31924(18) 0.0164(9) Uani 1 1 d .
H1 H 0.2792 0.3043 0.3503 0.020 Uiso 1 1 calc R
C2 C 0.2538(3) 0.3370(4) 0.26517(17) 0.0193(9) Uani 1 1 d .
H2A H 0.2818 0.3704 0.2330 0.023 Uiso 1 1 calc R
H2B H 0.2416 0.2539 0.2563 0.023 Uiso 1 1 calc R
C3 C 0.1772(3) 0.4041(4) 0.27217(19) 0.0257(10) Uani 1 1 d .
H3A H 0.1447 0.3997 0.2365 0.031 Uiso 1 1 calc R
H3B H 0.1473 0.3669 0.3024 0.031 Uiso 1 1 calc R
C4 C 0.1922(3) 0.5316(4) 0.2871(2) 0.0268(11) Uani 1 1 d .
H4A H 0.2184 0.5708 0.2556 0.032 Uiso 1 1 calc R
H4B H 0.1415 0.5718 0.2925 0.032 Uiso 1 1 calc R
C5 C 0.2435(3) 0.5409(4) 0.34038(18) 0.0214(10) Uani 1 1 d .
H5A H 0.2141 0.5109 0.3726 0.026 Uiso 1 1 calc R
H5B H 0.2559 0.6245 0.3478 0.026 Uiso 1 1 calc R
C6 C 0.3211(3) 0.4712(4) 0.33654(18) 0.0197(10) Uani 1 1 d .
H6A H 0.3545 0.5096 0.3086 0.024 Uiso 1 1 calc R
H6B H 0.3500 0.4735 0.3738 0.024 Uiso 1 1 calc R
C7 C 0.4729(3) 0.3209(4) 0.36341(16) 0.0131(9) Uani 1 1 d .
H7 H 0.4698 0.4080 0.3591 0.016 Uiso 1 1 calc R
C8 C 0.4522(3) 0.2954(4) 0.42463(17) 0.0192(10) Uani 1 1 d .
H8A H 0.4551 0.2099 0.4317 0.023 Uiso 1 1 calc R
H8B H 0.3977 0.3215 0.4308 0.023 Uiso 1 1 calc R
C9 C 0.5092(3) 0.3594(4) 0.46599(18) 0.0233(11) Uani 1 1 d .
H9A H 0.5026 0.4452 0.4612 0.028 Uiso 1 1 calc R
H9B H 0.4966 0.3391 0.5053 0.028 Uiso 1 1 calc R
C10 C 0.5941(3) 0.3261(4) 0.45596(18) 0.0252(11) Uani 1 1 d .
H10A H 0.6022 0.2419 0.4645 0.030 Uiso 1 1 calc R
H10B H 0.6298 0.3719 0.4817 0.030 Uiso 1 1 calc R
C11 C 0.6141(3) 0.3502(4) 0.39469(17) 0.0205(9) Uani 1 1 d .
H11A H 0.6687 0.3241 0.3888 0.025 Uiso 1 1 calc R
H11B H 0.6117 0.4358 0.3877 0.025 Uiso 1 1 calc R
C12 C 0.5583(3) 0.2879(4) 0.35207(18) 0.0168(9) Uani 1 1 d .
H12A H 0.5652 0.2019 0.3555 0.020 Uiso 1 1 calc R
H12B H 0.5708 0.3112 0.3131 0.020 Uiso 1 1 calc R
C13 C 0.3779(3) 0.1080(4) 0.33425(16) 0.0171(9) Uani 1 1 d .
H13 H 0.3611 0.1137 0.3742 0.021 Uiso 1 1 calc R
C14 C 0.4517(3) 0.0301(3) 0.33416(17) 0.0208(8) Uani 1 1 d .
H14A H 0.4921 0.0627 0.3611 0.025 Uiso 1 1 calc R
H14B H 0.4733 0.0314 0.2959 0.025 Uiso 1 1 calc R
C15 C 0.4343(3) -0.0981(4) 0.3507(2) 0.0310(11) Uani 1 1 d .
H15A H 0.4822 -0.1461 0.3467 0.037 Uiso 1 1 calc R
H15B H 0.4200 -0.1011 0.3908 0.037 Uiso 1 1 calc R
C16 C 0.3673(3) -0.1491(4) 0.3135(2) 0.0300(12) Uani 1 1 d .
H16A H 0.3834 -0.1532 0.2738 0.036 Uiso 1 1 calc R
H16B H 0.3555 -0.2297 0.3262 0.036 Uiso 1 1 calc R
C17 C 0.2941(3) -0.0732(4) 0.31680(19) 0.0280(10) Uani 1 1 d .
H17A H 0.2763 -0.0735 0.3561 0.034 Uiso 1 1 calc R
H17B H 0.2515 -0.1068 0.2920 0.034 Uiso 1 1 calc R
C18 C 0.3099(3) 0.0533(4) 0.29863(17) 0.0223(9) Uani 1 1 d .
H18A H 0.2617 0.1007 0.3028 0.027 Uiso 1 1 calc R
H18B H 0.3228 0.0544 0.2582 0.027 Uiso 1 1 calc R
C19 C 0.5862(3) 0.3233(4) 0.11745(17) 0.0154(9) Uani 1 1 d .
H19 H 0.6080 0.2878 0.0828 0.019 Uiso 1 1 calc R
C20 C 0.5759(3) 0.4546(4) 0.10702(18) 0.0191(10) Uani 1 1 d .
H20A H 0.5496 0.4903 0.1394 0.023 Uiso 1 1 calc R
H20B H 0.5416 0.4669 0.0726 0.023 Uiso 1 1 calc R
C21 C 0.6548(3) 0.5154(4) 0.0995(2) 0.0231(10) Uani 1 1 d .
H21A H 0.6783 0.4858 0.0647 0.028 Uiso 1 1 calc R
H21B H 0.6460 0.6008 0.0949 0.028 Uiso 1 1 calc R
C22 C 0.7121(3) 0.4944(4) 0.1499(2) 0.0246(10) Uani 1 1 d .
H22A H 0.7633 0.5319 0.1428 0.030 Uiso 1 1 calc R
H22B H 0.6911 0.5301 0.1844 0.030 Uiso 1 1 calc R
C23 C 0.7238(3) 0.3642(4) 0.1590(2) 0.0234(10) Uani 1 1 d .
H23A H 0.7590 0.3513 0.1928 0.028 Uiso 1 1 calc R
H23B H 0.7494 0.3303 0.1259 0.028 Uiso 1 1 calc R
C24 C 0.6449(3) 0.3011(4) 0.16710(18) 0.0197(10) Uani 1 1 d .
H24A H 0.6544 0.2157 0.1708 0.024 Uiso 1 1 calc R
H24B H 0.6221 0.3289 0.2025 0.024 Uiso 1 1 calc R
C25 C 0.4213(3) 0.3022(4) 0.07496(16) 0.0143(9) Uani 1 1 d .
H25 H 0.4184 0.3892 0.0796 0.017 Uiso 1 1 calc R
C26 C 0.3383(3) 0.2552(4) 0.08441(19) 0.0202(11) Uani 1 1 d .
H26A H 0.3231 0.2754 0.1232 0.024 Uiso 1 1 calc R
H26B H 0.3384 0.1686 0.0810 0.024 Uiso 1 1 calc R
C27 C 0.2778(3) 0.3071(4) 0.04119(19) 0.0256(10) Uani 1 1 d .
H27A H 0.2258 0.2707 0.0465 0.031 Uiso 1 1 calc R
H27B H 0.2728 0.3924 0.0479 0.031 Uiso 1 1 calc R
C28 C 0.3017(3) 0.2865(4) -0.01912(18) 0.0279(11) Uani 1 1 d .
H28A H 0.2635 0.3256 -0.0457 0.033 Uiso 1 1 calc R
H28B H 0.3004 0.2013 -0.0273 0.033 Uiso 1 1 calc R
C29 C 0.3840(3) 0.3337(4) -0.02845(18) 0.0255(11) Uani 1 1 d .
H29A H 0.3839 0.4201 -0.0242 0.031 Uiso 1 1 calc R
H29B H 0.3989 0.3152 -0.0675 0.031 Uiso 1 1 calc R
C30 C 0.4448(3) 0.2804(4) 0.01384(18) 0.0197(10) Uani 1 1 d .
H30A H 0.4971 0.3157 0.0081 0.024 Uiso 1 1 calc R
H30B H 0.4488 0.1949 0.0071 0.024 Uiso 1 1 calc R
C31 C 0.5026(3) 0.0918(4) 0.11456(16) 0.0177(9) Uani 1 1 d .
H31 H 0.4534 0.0691 0.0926 0.021 Uiso 1 1 calc R
C32 C 0.5035(3) 0.0166(4) 0.16876(17) 0.0248(9) Uani 1 1 d .
H32A H 0.5520 0.0336 0.1919 0.030 Uiso 1 1 calc R
H32B H 0.4578 0.0379 0.1913 0.030 Uiso 1 1 calc R
C33 C 0.5002(3) -0.1138(4) 0.1552(2) 0.0364(12) Uani 1 1 d .
H33A H 0.5054 -0.1590 0.1910 0.044 Uiso 1 1 calc R
H33B H 0.4484 -0.1326 0.1369 0.044 Uiso 1 1 calc R
C34 C 0.5646(4) -0.1511(4) 0.1166(2) 0.0411(14) Uani 1 1 d .
H34A H 0.5564 -0.2341 0.1054 0.049 Uiso 1 1 calc R
H34B H 0.6162 -0.1453 0.1373 0.049 Uiso 1 1 calc R
C35 C 0.5654(3) -0.0740(4) 0.06290(19) 0.0327(11) Uani 1 1 d .
H35A H 0.6111 -0.0958 0.0405 0.039 Uiso 1 1 calc R
H35B H 0.5170 -0.0887 0.0393 0.039 Uiso 1 1 calc R
C36 C 0.5703(3) 0.0557(4) 0.07768(17) 0.0243(9) Uani 1 1 d .
H36A H 0.5683 0.1027 0.0424 0.029 Uiso 1 1 calc R
H36B H 0.6211 0.0719 0.0982 0.029 Uiso 1 1 calc R
C37 C 0.7679(3) 0.3233(5) -0.0130(2) 0.0292(11) Uani 1 1 d .
C38 C 0.7085(4) 0.3714(5) -0.0472(2) 0.0367(15) Uani 1 1 d .
H38 H 0.7093 0.4530 -0.0555 0.044 Uiso 1 1 calc R
C39 C 0.6478(4) 0.3028(5) -0.0696(2) 0.0396(15) Uani 1 1 d .
H39 H 0.6074 0.3372 -0.0930 0.047 Uiso 1 1 calc R
C40 C 0.6459(4) 0.1845(5) -0.0579(2) 0.0397(15) Uani 1 1 d .
H40 H 0.6038 0.1373 -0.0727 0.048 Uiso 1 1 calc R
C41 C 0.7051(4) 0.1354(5) -0.0247(3) 0.0385(15) Uani 1 1 d .
H41 H 0.7046 0.0534 -0.0174 0.046 Uiso 1 1 calc R
C42 C 0.7652(3) 0.2035(5) -0.0016(2) 0.0332(13) Uani 1 1 d .
H42 H 0.8051 0.1685 0.0221 0.040 Uiso 1 1 calc R
C43 C 0.8323(3) 0.3973(5) 0.0120(2) 0.0518(16) Uani 1 1 d .
H43A H 0.8565 0.4422 -0.0180 0.078 Uiso 1 1 calc R
H43B H 0.8721 0.3470 0.0309 0.078 Uiso 1 1 calc R
H43C H 0.8109 0.4514 0.0396 0.078 Uiso 1 1 calc R

loop_
_atom_site_aniso_label
_atom_site_aniso_U_11
_atom_site_aniso_U_22
_atom_site_aniso_U_33
_atom_site_aniso_U_23
_atom_site_aniso_U_13
_atom_site_aniso_U_12
Pt1 0.01426(6) 0.01197(6) 0.01041(6) 0.00014(6) 0.00026(4) 0.00054(8)
I1 0.0348(2) 0.02050(16) 0.02576(15) -0.00124(11) -0.00369(13) -0.00698(13)
I2 0.0447(2) 0.02682(16) 0.02575(15) 0.00262(12) -0.00424(13) 0.01698(16)
Cd1 0.02504(14) 0.01270(12) 0.01678(12) 0.00024(13) 0.00157(9) 0.00120(17)
P1 0.0115(8) 0.0159(6) 0.0123(6) 0.0000(3) -0.0004(5) -0.0014(4)
P2 0.0143(8) 0.0142(6) 0.0116(6) -0.0004(3) 0.0014(5) 0.0019(4)
C1 0.013(3) 0.020(2) 0.016(2) -0.0017(15) 0.0004(17) -0.0010(17)
C2 0.017(2) 0.020(2) 0.021(2) -0.0012(15) -0.0064(17) 0.0062(18)
C3 0.016(3) 0.033(3) 0.027(2) -0.0024(18) -0.0046(18) 0.003(2)
C4 0.023(3) 0.025(3) 0.032(2) -0.0033(18) 0.0010(19) 0.012(2)
C5 0.023(3) 0.019(2) 0.023(2) -0.0009(16) 0.0065(19) 0.0035(19)
C6 0.026(3) 0.014(2) 0.019(2) -0.0032(15) 0.0013(19) 0.0004(19)
C7 0.014(3) 0.014(2) 0.0112(19) -0.0003(14) -0.0012(16) -0.0023(17)
C8 0.015(3) 0.030(3) 0.013(2) 0.0022(17) -0.0010(17) -0.001(2)
C9 0.027(3) 0.030(3) 0.013(2) -0.0006(15) -0.0035(18) -0.005(2)
C10 0.021(3) 0.029(3) 0.025(2) 0.0038(17) -0.0094(18) -0.009(2)
C11 0.013(2) 0.026(2) 0.022(2) 0.0054(16) -0.0032(16) -0.0045(18)
C12 0.011(2) 0.021(2) 0.019(2) 0.0033(15) 0.0030(16) -0.0028(18)
C13 0.018(3) 0.020(2) 0.0132(19) 0.0011(15) 0.0005(16) -0.0031(17)
C14 0.020(2) 0.016(2) 0.026(2) 0.0030(15) -0.0021(17) -0.0023(17)
C15 0.035(3) 0.017(2) 0.040(3) 0.0065(17) -0.007(2) -0.005(2)
C16 0.032(3) 0.016(2) 0.041(3) -0.0020(18) -0.003(2) -0.006(2)
C17 0.024(3) 0.026(2) 0.033(2) -0.0016(18) 0.0011(19) -0.012(2)
C18 0.019(2) 0.022(2) 0.026(2) -0.0014(15) -0.0011(17) -0.0055(17)
C19 0.016(3) 0.015(2) 0.015(2) 0.0007(14) 0.0014(16) 0.0020(17)
C20 0.016(3) 0.025(2) 0.017(2) 0.0040(16) 0.0000(17) -0.0028(19)
C21 0.022(3) 0.021(2) 0.027(2) 0.0013(16) 0.0051(19) 0.0013(19)
C22 0.019(3) 0.022(2) 0.033(2) -0.0024(17) 0.0000(19) -0.0028(19)
C23 0.018(3) 0.027(3) 0.025(2) 0.0044(16) -0.0004(18) 0.0024(19)
C24 0.019(3) 0.021(2) 0.019(2) 0.0039(15) 0.0010(18) 0.0028(18)
C25 0.012(3) 0.014(2) 0.017(2) 0.0027(14) -0.0038(16) 0.0010(17)
C26 0.020(3) 0.022(2) 0.020(2) 0.0031(15) 0.0037(18) 0.0021(18)
C27 0.018(3) 0.026(3) 0.032(3) -0.0005(18) -0.0072(19) -0.004(2)
C28 0.025(3) 0.034(3) 0.024(2) 0.0047(18) -0.0106(19) -0.001(2)
C29 0.031(3) 0.030(3) 0.014(2) 0.0036(17) -0.0020(19) 0.001(2)
C30 0.023(3) 0.023(2) 0.014(2) 0.0016(16) -0.0001(18) 0.002(2)
C31 0.020(3) 0.017(2) 0.017(2) -0.0032(15) 0.0010(16) 0.0048(18)
C32 0.030(3) 0.021(2) 0.024(2) 0.0024(15) 0.0030(18) 0.0057(19)
C33 0.050(4) 0.020(2) 0.038(3) 0.0058(18) -0.003(2) 0.005(2)
C34 0.055(4) 0.023(3) 0.044(3) -0.010(2) -0.013(3) 0.016(3)
C35 0.032(3) 0.028(3) 0.038(3) -0.0125(19) -0.002(2) 0.011(2)
C36 0.023(2) 0.028(2) 0.022(2) -0.0107(16) 0.0002(17) 0.0063(19)
C37 0.021(3) 0.045(3) 0.023(2) -0.0053(19) 0.0087(19) 0.010(2)
C38 0.047(4) 0.037(3) 0.026(3) 0.007(2) 0.007(2) 0.015(3)
C39 0.033(4) 0.061(4) 0.024(3) 0.005(2) -0.002(2) 0.020(3)
C40 0.028(4) 0.063(4) 0.029(3) -0.012(2) 0.011(2) -0.005(3)
C41 0.048(4) 0.034(3) 0.034(3) 0.007(2) 0.017(3) 0.008(3)
C42 0.027(3) 0.055(3) 0.018(2) 0.009(2) 0.006(2) 0.019(3)
C43 0.038(4) 0.077(4) 0.041(3) -0.023(3) 0.014(3) -0.003(3)

loop_
_atom_type_symbol
_atom_type_description
_atom_type_scat_dispersion_real
_atom_type_scat_dispersion_imag
_atom_type_scat_source
C C 0.0033 0.0016 'International Tables Vol C Tables 4.2.6.8 and 6.1.1.4'
H H 0.0000 0.0000 'International Tables Vol C Tables 4.2.6.8 and 6.1.1.4'
P P 0.1023 0.0942 'International Tables Vol C Tables 4.2.6.8 and 6.1.1.4'
Cd Cd -0.8075 1.2024 'International Tables Vol C Tables 4.2.6.8 and 6.1.1.4'
I I -0.4742 1.8119 'International Tables Vol C Tables 4.2.6.8 and 6.1.1.4'
Pt Pt -1.7033 8.3905 'International Tables Vol C Tables 4.2.6.8 and 6.1.1.4'

loop_
_geom_angle_atom_site_label_1
_geom_angle_atom_site_label_2
_geom_angle_atom_site_label_3
_geom_angle
P1 Pt1 P2 176.92(3)
P1 Pt1 Cd1 91.46(3)
P2 Pt1 Cd1 91.62(3)
Pt1 Cd1 I1 122.176(19)
Pt1 Cd1 I2 117.531(19)
I1 Cd1 I2 120.21(2)
C7 P1 C1 105.4(2)
C7 P1 C13 105.8(2)
C1 P1 C13 104.1(2)
C7 P1 Pt1 113.15(14)
C1 P1 Pt1 115.76(14)
C13 P1 Pt1 111.80(13)
C25 P2 C31 103.9(2)
C25 P2 C19 106.0(2)
C31 P2 C19 108.1(2)
C25 P2 Pt1 114.28(15)
C31 P2 Pt1 106.33(13)
C19 P2 Pt1 117.25(14)
C6 C1 C2 110.1(4)
C6 C1 P1 113.4(3)
C2 C1 P1 110.6(3)
C3 C2 C1 111.5(3)
C4 C3 C2 111.7(4)
C5 C4 C3 110.4(4)
C4 C5 C6 112.4(4)
C1 C6 C5 112.6(4)
C8 C7 C12 112.0(4)
C8 C7 P1 113.8(3)
C12 C7 P1 113.0(3)
C7 C8 C9 110.4(4)
C10 C9 C8 111.2(4)
C9 C10 C11 110.7(4)
C10 C11 C12 112.7(4)
C11 C12 C7 109.7(4)
C18 C13 C14 111.2(3)
C18 C13 P1 111.5(3)
C14 C13 P1 110.7(3)
C13 C14 C15 112.4(4)
C16 C15 C14 111.2(4)
C17 C16 C15 110.3(4)
C16 C17 C18 111.6(4)
C17 C18 C13 111.4(3)
C20 C19 C24 110.7(4)
C20 C19 P2 112.2(3)
C24 C19 P2 109.9(3)
C19 C20 C21 111.6(4)
C22 C21 C20 112.0(4)
C23 C22 C21 109.9(4)
C22 C23 C24 111.5(4)
C19 C24 C23 111.8(4)
C26 C25 C30 111.0(4)
C26 C25 P2 110.9(3)
C30 C25 P2 115.6(3)
C25 C26 C27 111.3(4)
C28 C27 C26 111.5(4)
C27 C28 C29 111.4(4)
C28 C29 C30 111.3(4)
C29 C30 C25 110.7(4)
C36 C31 C32 110.0(4)
C36 C31 P2 117.6(3)
C32 C31 P2 111.6(3)
C33 C32 C31 111.7(3)
C34 C33 C32 112.3(4)
C33 C34 C35 111.5(4)
C36 C35 C34 111.5(4)
C35 C36 C31 110.9(4)
C38 C37 C42 118.3(5)
C38 C37 C43 121.1(5)
C42 C37 C43 120.6(5)
C37 C38 C39 121.0(5)
C40 C39 C38 120.1(5)
C41 C40 C39 119.5(6)
C40 C41 C42 120.8(5)
C41 C42 C37 120.3(5)

loop_
_geom_bond_atom_site_label_1
_geom_bond_atom_site_label_2
_geom_bond_distance
Pt1 P1 2.2799(13)
Pt1 P2 2.2920(13)
Pt1 Cd1 2.5867(6)
I1 Cd1 2.6974(8)
I2 Cd1 2.6997(8)
P1 C7 1.863(5)
P1 C1 1.871(5)
P1 C13 1.874(4)
P2 C25 1.839(5)
P2 C31 1.848(4)
P2 C19 1.853(5)
C1 C6 1.529(6)
C1 C2 1.543(6)
C2 C3 1.526(6)
C3 C4 1.514(6)
C4 C5 1.506(7)
C5 C6 1.547(7)
C7 C8 1.532(5)
C7 C12 1.536(6)
C8 C9 1.533(7)
C9 C10 1.522(7)
C10 C11 1.527(6)
C11 C12 1.530(6)
C13 C18 1.536(6)
C13 C14 1.537(6)
C14 C15 1.544(5)
C15 C16 1.525(7)
C16 C17 1.521(7)
C17 C18 1.531(6)
C19 C20 1.526(6)
C19 C24 1.531(6)
C20 C21 1.528(7)
C21 C22 1.526(7)
C22 C23 1.512(6)
C23 C24 1.541(7)
C25 C26 1.535(7)
C25 C30 1.536(6)
C26 C27 1.539(7)
C27 C28 1.518(6)
C28 C29 1.524(7)
C29 C30 1.534(7)
C31 C36 1.531(6)
C31 C32 1.541(5)
C32 C33 1.521(6)
C33 C34 1.516(7)
C34 C35 1.545(7)
C35 C36 1.520(6)
C37 C38 1.382(8)
C37 C42 1.393(8)
C37 C43 1.486(8)
C38 C39 1.383(8)
C39 C40 1.377(8)
C40 C41 1.370(9)
C41 C42 1.379(9)
